data_7052659
loop_
_publ_author_name
'Maxim, Catalin'
'Ferlay, Sylvie'
'Train, Cyrille'

_publ_section_title
;
 Binuclear heterometallic M(iii)--Mn(ii) (M = Fe, Cr) oxalate-bridged
 complexes associated with a bisamidinium dication: a structural and
 magnetic study
;
_journal_issue 6
_journal_name_full 'New Journal of Chemistry'
_journal_page_first 1254
_journal_paper_doi 10.1039/c0nj00976h
_journal_volume 35
_journal_year 2011
_chemical_formula_sum 'C15 H28 Fe Mn N2 O19'
_chemical_formula_weight 651.18
_chemical_name_systematic
;
?
;
_space_group_IT_number 14
_symmetry_cell_setting monoclinic
_symmetry_space_group_name_Hall '-P 2yn'
_symmetry_space_group_name_H-M 'P 1 21/n 1'
_atom_sites_solution_hydrogens geom
_atom_sites_solution_primary direct
_atom_sites_solution_secondary difmap
_audit_creation_method SHELXL-97
_cell_angle_alpha 90.00
_cell_angle_beta 96.089(1)
_cell_angle_gamma 90.00
_cell_formula_units_Z 4
_cell_length_a 9.0124(2)
_cell_length_b 19.4857(4)
_cell_length_c 14.4710(3)
_cell_measurement_reflns_used 8476
_cell_measurement_temperature 173(2)
_cell_measurement_theta_max 30.06
_cell_measurement_theta_min 2.52
_cell_volume 2526.96(9)
_computing_cell_refinement 'Bruker SAINT'
_computing_data_collection 'Bruker APEX2'
_computing_data_reduction 'Bruker SAINT'
_computing_structure_refinement 'SHELXL-97 (Sheldrick, 1997)'
_computing_structure_solution 'SHELXS-97 (Sheldrick, 1997)'
_diffrn_ambient_temperature 173(2)
_diffrn_measured_fraction_theta_full 0.994
_diffrn_measured_fraction_theta_max 0.994
_diffrn_measurement_device_type 'Bruker APEX-II CCD'
_diffrn_measurement_method '\f and \w scans'
_diffrn_radiation_monochromator graphite
_diffrn_radiation_source 'fine-focus sealed tube'
_diffrn_radiation_type MoK\a
_diffrn_radiation_wavelength 0.71073
_diffrn_reflns_av_R_equivalents 0.0222
_diffrn_reflns_av_sigmaI/netI 0.0246
_diffrn_reflns_limit_h_max 12
_diffrn_reflns_limit_h_min -10
_diffrn_reflns_limit_k_max 23
_diffrn_reflns_limit_k_min -27
_diffrn_reflns_limit_l_max 11
_diffrn_reflns_limit_l_min -20
_diffrn_reflns_number 21357
_diffrn_reflns_theta_full 30.06
_diffrn_reflns_theta_max 30.06
_diffrn_reflns_theta_min 1.76
_exptl_absorpt_coefficient_mu 1.165
_exptl_absorpt_correction_T_max 0.94
_exptl_absorpt_correction_T_min 0.93
_exptl_absorpt_correction_type multi-scan
_exptl_absorpt_process_details sadabs
_exptl_crystal_colour green
_exptl_crystal_density_diffrn 1.712
_exptl_crystal_density_meas ?
_exptl_crystal_density_method 'not measured'
_exptl_crystal_description prism
_exptl_crystal_F_000 1340
_exptl_crystal_size_max 0.15
_exptl_crystal_size_mid 0.05
_exptl_crystal_size_min 0.05
_refine_diff_density_max 0.504
_refine_diff_density_min -0.335
_refine_diff_density_rms 0.059
_refine_ls_extinction_method none
_refine_ls_goodness_of_fit_ref 0.868
_refine_ls_hydrogen_treatment mixed
_refine_ls_matrix_type full
_refine_ls_number_parameters 401
_refine_ls_number_reflns 7379
_refine_ls_number_restraints 28
_refine_ls_restrained_S_all 0.971
_refine_ls_R_factor_all 0.0370
_refine_ls_R_factor_gt 0.0275
_refine_ls_shift/su_max 0.002
_refine_ls_shift/su_mean 0.000
_refine_ls_structure_factor_coef Fsqd
_refine_ls_weighting_details 'calc w=1/[\s^2^(Fo^2^)+(0.0475P)^2^+1.6129P] where P=(Fo^2^+2Fc^2^)/3'
_refine_ls_weighting_scheme calc
_refine_ls_wR_factor_gt 0.0736
_refine_ls_wR_factor_ref 0.0799
_reflns_number_gt 6055
_reflns_number_total 7379
_reflns_threshold_expression >2sigma(I)
_cod_data_source_file c0nj00976h.txt
_cod_data_source_block cms27
_cod_depositor_comments
;
The following automatic conversions were performed:

'_exptl_crystal_density_meas' value 'not measured' was changed to '?'
- the value is perceived as not measured.

Automatic conversion script
Id: cif_fix_values 3008 2015-01-20 13:52:24Z robertas 
;
_cod_original_sg_symbol_H-M P21/n
_cod_database_code 7052659

loop_
_symmetry_equiv_pos_as_xyz
'x, y, z'
'-x+1/2, y+1/2, -z+1/2'
'-x, -y, -z'
'x-1/2, -y-1/2, z-1/2'

loop_
_atom_site_label
_atom_site_type_symbol
_atom_site_fract_x
_atom_site_fract_y
_atom_site_fract_z
_atom_site_U_iso_or_equiv
_atom_site_adp_type
_atom_site_occupancy
_atom_site_symmetry_multiplicity
_atom_site_calc_flag
_atom_site_refinement_flags
_atom_site_disorder_assembly
_atom_site_disorder_group
C1 C -0.50787(16) 0.08055(8) 0.33343(10) 0.0184(3) Uani 1 1 d . . .
C2 C -0.5057(2) 0.18458(10) 0.42796(13) 0.0351(4) Uani 1 1 d . . .
H2A H -0.6013 0.2055 0.4320 0.053 Uiso 1 1 calc R . .
H2B H -0.4300 0.2194 0.4315 0.053 Uiso 1 1 calc R . .
H2C H -0.4846 0.1528 0.4784 0.053 Uiso 1 1 calc R . .
C3 C -0.5116(2) -0.02644(10) 0.24424(13) 0.0341(4) Uani 1 1 d . . .
H3A H -0.5191 -0.0467 0.3040 0.051 Uiso 1 1 calc R . .
H3B H -0.4222 -0.0422 0.2204 0.051 Uiso 1 1 calc R . .
H3C H -0.5968 -0.0394 0.2023 0.051 Uiso 1 1 calc R . .
C4 C -0.63331(17) 0.03129(9) 0.46408(11) 0.0230(3) Uani 1 1 d . . .
H4 H -0.7218 0.0523 0.4400 0.028 Uiso 1 1 calc R . .
C5 C -0.50460(17) 0.03896(8) 0.41997(10) 0.0195(3) Uani 1 1 d . . .
C6 C -0.37138(18) 0.00803(9) 0.45550(11) 0.0240(3) Uani 1 1 d . . .
H6 H -0.2858 0.0136 0.4256 0.029 Uiso 1 1 calc R . .
C8 C -0.5046(2) 0.08609(9) 0.16533(11) 0.0261(3) Uani 1 1 d . . .
H8A H -0.5561 0.0598 0.1148 0.031 Uiso 1 1 calc R . .
H8B H -0.4022 0.0926 0.1522 0.031 Uiso 1 1 calc R . .
N1 N -0.50681(15) 0.04814(7) 0.25324(9) 0.0220(3) Uani 1 1 d . . .
N2 N -0.50742(15) 0.14796(7) 0.33956(9) 0.0223(3) Uani 1 1 d . . .
C7 C -0.5134(2) 0.19215(10) 0.25700(13) 0.0340(4) Uani 1 1 d . . .
H20A H -0.4135 0.2075 0.2482 0.041 Uiso 1 1 calc R . .
H20B H -0.5736 0.2323 0.2663 0.041 Uiso 1 1 calc R . .
C9 C -0.5788(2) 0.15445(11) 0.17185(13) 0.0333(4) Uani 1 1 d . . .
H21A H -0.6850 0.1479 0.1745 0.040 Uiso 1 1 calc R . .
H21B H -0.5655 0.1814 0.1170 0.040 Uiso 1 1 calc R . .
C10 C -0.07848(15) -0.08369(7) 0.73089(10) 0.0149(3) Uani 1 1 d . . .
C11 C 0.08569(15) -0.08652(7) 0.77501(10) 0.0151(3) Uani 1 1 d . . .
C12 C -0.00092(18) 0.09994(8) 0.58229(11) 0.0197(3) Uani 1 1 d . . .
C13 C -0.12611(17) 0.14007(8) 0.62530(11) 0.0195(3) Uani 1 1 d . . .
C14 C 0.01680(19) 0.10395(8) 0.94796(11) 0.0225(3) Uani 1 1 d . . .
C15 C 0.15530(17) 0.13427(8) 0.90709(11) 0.0196(3) Uani 1 1 d . . .
Fe Fe 0.00530(2) 0.052289(10) 0.765089(14) 0.01408(6) Uani 1 1 d . . .
Mn Mn -0.00274(2) -0.230401(11) 0.736043(16) 0.01573(6) Uani 1 1 d . . .
O1 O -0.13795(11) -0.02454(5) 0.72985(8) 0.0184(2) Uani 1 1 d . . .
O2 O 0.14323(11) -0.02852(5) 0.79834(8) 0.0176(2) Uani 1 1 d . . .
O3 O 0.14718(12) -0.14289(5) 0.78474(8) 0.0211(2) Uani 1 1 d . . .
O4 O -0.13856(11) -0.13733(5) 0.70151(8) 0.0184(2) Uani 1 1 d . . .
O5 O -0.17200(14) -0.30276(6) 0.68375(8) 0.0249(2) Uani 1 1 d D . .
O6 O 0.16259(15) -0.30405(7) 0.78435(9) 0.0304(3) Uani 1 1 d D . .
O7 O -0.08019(14) -0.23253(6) 0.87092(8) 0.0222(2) Uani 1 1 d D . .
O8 O 0.07267(17) -0.22363(7) 0.59914(9) 0.0338(3) Uani 1 1 d D . .
O10 O -0.06286(13) 0.06402(6) 0.89181(8) 0.0204(2) Uani 1 1 d . . .
O11 O 0.16492(12) 0.11660(6) 0.82227(8) 0.0202(2) Uani 1 1 d . . .
O12 O -0.13932(12) 0.12394(6) 0.71085(7) 0.0195(2) Uani 1 1 d . . .
O13 O 0.07585(13) 0.06061(6) 0.64030(8) 0.0212(2) Uani 1 1 d . . .
O14 O -0.00803(18) 0.11812(8) 1.02701(9) 0.0420(4) Uani 1 1 d . . .
O15 O 0.24241(14) 0.17133(6) 0.95447(9) 0.0293(3) Uani 1 1 d . . .
O16 O 0.01721(15) 0.10842(7) 0.50045(9) 0.0311(3) Uani 1 1 d . . .
O17 O -0.19916(15) 0.18286(7) 0.57951(9) 0.0316(3) Uani 1 1 d . . .
O1W O 0.72381(14) 0.00903(7) 0.00964(9) 0.0282(3) Uani 1 1 d D . .
O2W O -0.06905(17) -0.37122(8) 0.54114(10) 0.0409(4) Uani 1 1 d D . .
O3W O 0.3032(2) -0.25550(12) 0.94386(14) 0.0580(5) Uani 1 1 d D . .
H1W H -0.065(3) -0.1943(10) 0.9077(16) 0.053(7) Uiso 1 1 d D . .
H2W H -0.150(2) -0.2548(11) 0.8848(17) 0.044(7) Uiso 1 1 d D . .
H3W H 0.066(3) -0.1828(9) 0.5670(16) 0.047(7) Uiso 1 1 d D . .
H4W H 0.138(2) -0.2484(11) 0.5820(16) 0.037(6) Uiso 1 1 d D . .
H5W H -0.222(2) -0.3256(12) 0.7175(15) 0.046(7) Uiso 1 1 d D . .
H6W H -0.148(3) -0.3287(12) 0.6336(14) 0.055(8) Uiso 1 1 d D . .
H7W H 0.213(3) -0.2942(14) 0.8349(14) 0.056(8) Uiso 1 1 d D . .
H8W H 0.219(3) -0.3300(12) 0.7476(16) 0.057(8) Uiso 1 1 d D . .
H9W H 0.0341(19) -0.3741(15) 0.544(2) 0.071(9) Uiso 1 1 d D . .
H10W H -0.106(3) -0.4086(10) 0.5233(18) 0.051(8) Uiso 1 1 d D . .
H11W H 0.295(4) -0.2169(11) 0.958(3) 0.105(15) Uiso 1 1 d D . .
H12W H 0.357(5) -0.286(2) 0.986(3) 0.18(2) Uiso 1 1 d D . .
H14W H 0.796(2) 0.0189(14) -0.0298(16) 0.056(8) Uiso 1 1 d D . .
H13W H 0.760(3) 0.0198(12) 0.0618(12) 0.042(7) Uiso 1 1 d D . .

loop_
_atom_site_aniso_label
_atom_site_aniso_U_11
_atom_site_aniso_U_22
_atom_site_aniso_U_33
_atom_site_aniso_U_23
_atom_site_aniso_U_13
_atom_site_aniso_U_12
C1 0.0156(6) 0.0219(7) 0.0176(7) 0.0024(5) 0.0014(5) 0.0016(5)
C2 0.0481(11) 0.0289(9) 0.0280(9) -0.0081(7) 0.0021(8) 0.0002(8)
C3 0.0472(11) 0.0247(9) 0.0316(9) -0.0052(7) 0.0102(8) -0.0008(7)
C4 0.0179(7) 0.0302(8) 0.0208(7) 0.0054(6) 0.0011(6) 0.0057(6)
C5 0.0211(7) 0.0220(7) 0.0155(7) 0.0019(5) 0.0014(5) 0.0024(6)
C6 0.0198(7) 0.0320(8) 0.0208(7) 0.0058(6) 0.0050(6) 0.0042(6)
C8 0.0283(8) 0.0348(9) 0.0155(7) 0.0019(6) 0.0031(6) -0.0028(7)
N1 0.0266(7) 0.0233(7) 0.0162(6) 0.0011(5) 0.0032(5) -0.0012(5)
N2 0.0252(6) 0.0221(6) 0.0195(6) 0.0012(5) 0.0026(5) 0.0019(5)
C7 0.0487(11) 0.0231(9) 0.0323(9) 0.0092(7) 0.0138(8) 0.0082(7)
C9 0.0292(9) 0.0472(11) 0.0245(8) 0.0146(8) 0.0074(7) 0.0126(8)
C10 0.0134(6) 0.0157(6) 0.0156(6) 0.0014(5) 0.0021(5) -0.0004(5)
C11 0.0136(6) 0.0151(6) 0.0167(6) 0.0007(5) 0.0020(5) -0.0004(5)
C12 0.0238(7) 0.0170(7) 0.0194(7) 0.0016(5) 0.0071(6) 0.0034(5)
C13 0.0223(7) 0.0174(7) 0.0195(7) 0.0009(5) 0.0052(6) 0.0038(5)
C14 0.0297(8) 0.0172(7) 0.0216(7) -0.0031(6) 0.0084(6) -0.0058(6)
C15 0.0248(7) 0.0146(6) 0.0195(7) 0.0007(5) 0.0035(6) -0.0033(5)
Fe 0.01649(10) 0.01172(10) 0.01421(10) 0.00044(7) 0.00248(7) 0.00067(7)
Mn 0.01813(11) 0.01233(11) 0.01726(11) -0.00045(8) 0.00439(8) -0.00009(8)
O1 0.0151(5) 0.0152(5) 0.0242(5) -0.0007(4) -0.0015(4) 0.0018(4)
O2 0.0157(5) 0.0140(5) 0.0224(5) 0.0005(4) -0.0016(4) -0.0006(4)
O3 0.0162(5) 0.0144(5) 0.0321(6) 0.0000(4) -0.0005(4) 0.0018(4)
O4 0.0170(5) 0.0150(5) 0.0227(5) -0.0011(4) 0.0002(4) -0.0020(4)
O5 0.0294(6) 0.0235(6) 0.0230(6) -0.0038(5) 0.0087(5) -0.0104(5)
O6 0.0333(7) 0.0320(7) 0.0254(6) -0.0048(5) 0.0009(5) 0.0165(5)
O7 0.0273(6) 0.0209(6) 0.0195(5) -0.0027(4) 0.0081(5) -0.0051(4)
O8 0.0511(8) 0.0244(6) 0.0303(7) 0.0078(5) 0.0248(6) 0.0105(6)
O10 0.0244(5) 0.0196(5) 0.0181(5) -0.0021(4) 0.0072(4) -0.0058(4)
O11 0.0245(5) 0.0189(5) 0.0181(5) -0.0013(4) 0.0063(4) -0.0063(4)
O12 0.0233(5) 0.0182(5) 0.0178(5) 0.0020(4) 0.0066(4) 0.0070(4)
O13 0.0237(5) 0.0222(5) 0.0186(5) 0.0033(4) 0.0068(4) 0.0081(4)
O14 0.0581(9) 0.0458(8) 0.0257(6) -0.0180(6) 0.0219(6) -0.0268(7)
O15 0.0360(7) 0.0269(6) 0.0248(6) -0.0042(5) 0.0027(5) -0.0142(5)
O16 0.0409(7) 0.0343(7) 0.0202(6) 0.0075(5) 0.0126(5) 0.0142(6)
O17 0.0370(7) 0.0343(7) 0.0247(6) 0.0105(5) 0.0083(5) 0.0195(5)
O1W 0.0247(6) 0.0356(7) 0.0240(6) 0.0005(5) 0.0008(5) -0.0038(5)
O2W 0.0432(8) 0.0496(9) 0.0321(7) -0.0181(7) 0.0150(6) -0.0194(7)
O3W 0.0574(11) 0.0661(13) 0.0462(10) -0.0141(10) -0.0145(8) 0.0002(10)

loop_
_atom_type_symbol
_atom_type_description
_atom_type_scat_dispersion_real
_atom_type_scat_dispersion_imag
_atom_type_scat_source
C C 0.0033 0.0016 'International Tables Vol C Tables 4.2.6.8 and 6.1.1.4'
H H 0.0000 0.0000 'International Tables Vol C Tables 4.2.6.8 and 6.1.1.4'
Fe Fe 0.3463 0.8444 'International Tables Vol C Tables 4.2.6.8 and 6.1.1.4'
Mn Mn 0.3368 0.7283 'International Tables Vol C Tables 4.2.6.8 and 6.1.1.4'
N N 0.0061 0.0033 'International Tables Vol C Tables 4.2.6.8 and 6.1.1.4'
O O 0.0106 0.0060 'International Tables Vol C Tables 4.2.6.8 and 6.1.1.4'

loop_
_geom_angle_atom_site_label_1
_geom_angle_atom_site_label_2
_geom_angle_atom_site_label_3
_geom_angle
_geom_angle_site_symmetry_1
_geom_angle_site_symmetry_3
_geom_angle_publ_flag
N2 C1 N1 122.38(14) . . ?
N2 C1 C5 119.12(14) . . ?
N1 C1 C5 118.47(14) . . ?
N2 C2 H2A 109.5 . . ?
N2 C2 H2B 109.5 . . ?
H2A C2 H2B 109.5 . . ?
N2 C2 H2C 109.5 . . ?
H2A C2 H2C 109.5 . . ?
H2B C2 H2C 109.5 . . ?
N1 C3 H3A 109.5 . . ?
N1 C3 H3B 109.5 . . ?
H3A C3 H3B 109.5 . . ?
N1 C3 H3C 109.5 . . ?
H3A C3 H3C 109.5 . . ?
H3B C3 H3C 109.5 . . ?
C5 C4 C6 119.40(14) . 3_456 ?
C5 C4 H4 120.3 . . ?
C6 C4 H4 120.3 3_456 . ?
C4 C5 C6 120.85(14) . . ?
C4 C5 C1 120.10(14) . . ?
C6 C5 C1 119.04(13) . . ?
C4 C6 C5 119.75(14) 3_456 . ?
C4 C6 H6 120.1 3_456 . ?
C5 C6 H6 120.1 . . ?
N1 C8 C9 110.17(13) . . ?
N1 C8 H8A 109.6 . . ?
C9 C8 H8A 109.6 . . ?
N1 C8 H8B 109.6 . . ?
C9 C8 H8B 109.6 . . ?
H8A C8 H8B 108.1 . . ?
C1 N1 C3 123.45(14) . . ?
C1 N1 C8 121.34(14) . . ?
C3 N1 C8 115.19(14) . . ?
C1 N2 C2 123.03(14) . . ?
C1 N2 C7 122.03(14) . . ?
C2 N2 C7 114.91(15) . . ?
N2 C7 C9 111.00(16) . . ?
N2 C7 H20A 109.4 . . ?
C9 C7 H20A 109.4 . . ?
N2 C7 H20B 109.4 . . ?
C9 C7 H20B 109.4 . . ?
H20A C7 H20B 108.0 . . ?
C8 C9 C7 110.36(15) . . ?
C8 C9 H21A 109.6 . . ?
C7 C9 H21A 109.6 . . ?
C8 C9 H21B 109.6 . . ?
C7 C9 H21B 109.6 . . ?
H21A C9 H21B 108.1 . . ?
O4 C10 O1 126.60(13) . . ?
O4 C10 C11 118.53(12) . . ?
O1 C10 C11 114.86(12) . . ?
O3 C11 O2 126.54(13) . . ?
O3 C11 C10 118.51(12) . . ?
O2 C11 C10 114.95(12) . . ?
O16 C12 O13 126.55(14) . . ?
O16 C12 C13 119.75(14) . . ?
O13 C12 C13 113.70(13) . . ?
O17 C13 O12 126.06(14) . . ?
O17 C13 C12 120.06(13) . . ?
O12 C13 C12 113.86(13) . . ?
O14 C14 O10 125.67(15) . . ?
O14 C14 C15 120.36(15) . . ?
O10 C14 C15 113.97(13) . . ?
O15 C15 O11 126.09(14) . . ?
O15 C15 C14 120.36(14) . . ?
O11 C15 C14 113.55(13) . . ?
O13 Fe O1 95.12(5) . . ?
O13 Fe O10 168.75(5) . . ?
O1 Fe O10 93.79(4) . . ?
O13 Fe O12 81.09(4) . . ?
O1 Fe O12 92.63(5) . . ?
O10 Fe O12 91.66(4) . . ?
O13 Fe O11 92.24(5) . . ?
O1 Fe O11 168.17(5) . . ?
O10 Fe O11 80.13(4) . . ?
O12 Fe O11 97.65(5) . . ?
O13 Fe O2 91.82(4) . . ?
O1 Fe O2 80.97(4) . . ?
O10 Fe O2 96.35(5) . . ?
O12 Fe O2 170.03(4) . . ?
O11 Fe O2 89.57(4) . . ?
O6 Mn O7 88.41(5) . . ?
O6 Mn O5 96.82(6) . . ?
O7 Mn O5 91.16(5) . . ?
O6 Mn O8 93.71(5) . . ?
O7 Mn O8 177.52(5) . . ?
O5 Mn O8 89.87(5) . . ?
O6 Mn O4 167.18(5) . . ?
O7 Mn O4 89.76(4) . . ?
O5 Mn O4 95.90(4) . . ?
O8 Mn O4 87.90(5) . . ?
O6 Mn O3 91.83(5) . . ?
O7 Mn O3 88.40(4) . . ?
O5 Mn O3 171.32(5) . . ?
O8 Mn O3 90.23(5) . . ?
O4 Mn O3 75.43(4) . . ?
C10 O1 Fe 114.49(9) . . ?
C11 O2 Fe 113.77(9) . . ?
C11 O3 Mn 113.17(9) . . ?
C10 O4 Mn 113.87(9) . . ?
Mn O5 H5W 123.5(17) . . ?
Mn O5 H6W 114.4(16) . . ?
H5W O5 H6W 111(2) . . ?
Mn O6 H7W 115.0(18) . . ?
Mn O6 H8W 126.0(17) . . ?
H7W O6 H8W 110(2) . . ?
Mn O7 H1W 118.1(16) . . ?
Mn O7 H2W 125.1(18) . . ?
H1W O7 H2W 111(2) . . ?
Mn O8 H3W 120.2(15) . . ?
Mn O8 H4W 123.1(17) . . ?
H3W O8 H4W 112(2) . . ?
C14 O10 Fe 116.18(9) . . ?
C15 O11 Fe 116.11(9) . . ?
C13 O12 Fe 114.83(9) . . ?
C12 O13 Fe 116.20(9) . . ?
H14W O1W H13W 106(2) . . ?
H9W O2W H10W 109(2) . . ?
H11W O3W H12W 120(4) . . ?

loop_
_geom_bond_atom_site_label_1
_geom_bond_atom_site_label_2
_geom_bond_distance
_geom_bond_site_symmetry_2
_geom_bond_publ_flag
C1 N2 1.316(2) . ?
C1 N1 1.322(2) . ?
C1 C5 1.489(2) . ?
C2 N2 1.463(2) . ?
C2 H2A 0.9600 . ?
C2 H2B 0.9600 . ?
C2 H2C 0.9600 . ?
C3 N1 1.459(2) . ?
C3 H3A 0.9600 . ?
C3 H3B 0.9600 . ?
C3 H3C 0.9600 . ?
C4 C5 1.390(2) . ?
C4 C6 1.390(2) 3_456 ?
C4 H4 0.9300 . ?
C5 C6 1.392(2) . ?
C6 C4 1.390(2) 3_456 ?
C6 H6 0.9300 . ?
C8 N1 1.474(2) . ?
C8 C9 1.498(3) . ?
C8 H8A 0.9700 . ?
C8 H8B 0.9700 . ?
N2 C7 1.469(2) . ?
C7 C9 1.500(3) . ?
C7 H20A 0.9700 . ?
C7 H20B 0.9700 . ?
C9 H21A 0.9700 . ?
C9 H21B 0.9700 . ?
C10 O4 1.2319(17) . ?
C10 O1 1.2704(17) . ?
C10 C11 1.549(2) . ?
C11 O3 1.2316(17) . ?
C11 O2 1.2739(17) . ?
C12 O16 1.2238(19) . ?
C12 O13 1.2835(19) . ?
C12 C13 1.556(2) . ?
C13 O17 1.2146(19) . ?
C13 O12 1.2949(18) . ?
C14 O14 1.220(2) . ?
C14 O10 1.2874(19) . ?
C14 C15 1.554(2) . ?
C15 O15 1.2222(19) . ?
C15 O11 1.2866(18) . ?
Fe O13 1.9838(11) . ?
Fe O1 2.0071(11) . ?
Fe O10 2.0077(11) . ?
Fe O12 2.0117(11) . ?
Fe O11 2.0179(11) . ?
Fe O2 2.0321(10) . ?
Mn O6 2.1325(12) . ?
Mn O7 2.1418(11) . ?
Mn O5 2.1547(12) . ?
Mn O8 2.1656(12) . ?
Mn O4 2.2152(11) . ?
Mn O3 2.2424(11) . ?
O5 H5W 0.827(17) . ?
O5 H6W 0.929(16) . ?
O6 H7W 0.841(17) . ?
O6 H8W 0.925(16) . ?
O7 H1W 0.918(16) . ?
O7 H2W 0.808(17) . ?
O8 H3W 0.920(16) . ?
O8 H4W 0.819(17) . ?
O1W H14W 0.928(16) . ?
O1W H13W 0.818(17) . ?
O2W H9W 0.928(17) . ?
O2W H10W 0.831(17) . ?
O3W H11W 0.783(19) . ?
O3W H12W 0.949(19) . ?
